data_7061659
loop_
_publ_author_name
'Sallum, Loide O.'
'Valverde, Clodoaldo'
'Andrade, Igor L.'
'D&#x2019;Oliveira, Giulio D. C.'
'Perez, Caridad N.'
'Camargo, Ademir J.'
'Os\'orio, Francisco A. P.'
'Fonseca, Tertius L.'
'Napolitano, Hamilton B.'

_publ_section_title
;
 Molecular modeling and nonlinear optical properties of new isostructural
 halogenated dihydroquinolinones
;
_journal_issue 29
_journal_name_full 'New Journal of Chemistry'
_journal_page_first 14192
_journal_page_last 14204
_journal_paper_doi 10.1039/D2NJ00501H
_journal_volume 46
_journal_year 2022
_chemical_formula_moiety 'C29 H22 Cl N O4 S'
_chemical_formula_sum 'C29 H22 Cl N O4 S'
_chemical_formula_weight 515.98
_chemical_name_common dihydroquinolinones
_chemical_name_systematic
(E)-3-(4-chlorobenzylidene)-2-(2-methoxyphenyl)-2,3-dihydro-1-(phenylsulfo-nyl)quinolin-4(1H)-one
_space_group_crystal_system orthorhombic
_space_group_IT_number 61
_space_group_name_Hall '-P 2ac 2ab'
_space_group_name_H-M_alt 'P b c a'
_atom_sites_solution_hydrogens geom
_atom_sites_solution_primary direct
_audit_creation_date 2020-08-07
_audit_creation_method
;
Olex2 1.3
(compiled 2020.07.31 svn.rc2a77460 for OlexSys, GUI svn.r6145)
;
_audit_update_record
;
2022-01-19 deposited with the CCDC.	2022-06-27 downloaded from the CCDC.
;
_cell_angle_alpha 90
_cell_angle_beta 90
_cell_angle_gamma 90
_cell_formula_units_Z 8
_cell_length_a 10.7125(10)
_cell_length_b 20.0428(19)
_cell_length_c 22.431(2)
_cell_measurement_reflns_used 9944
_cell_measurement_temperature 120
_cell_measurement_theta_max 27.24
_cell_measurement_theta_min 2.34
_cell_volume 4816.1(8)
_computing_molecular_graphics 'Olex2 1.3 (Dolomanov et al., 2009)'
_computing_publication_material 'Olex2 1.3 (Dolomanov et al., 2009)'
_computing_structure_refinement 'SHELXL 2018/3 (Sheldrick, 2015)'
_computing_structure_solution 'SHELXS  (Sheldrick, 2008)'
_diffrn_ambient_temperature 120
_diffrn_measured_fraction_theta_full 1.000
_diffrn_measured_fraction_theta_max 0.997
_diffrn_measurement_device_type 'Bruker APEX-II CCD'
_diffrn_measurement_method '\f and \w scans'
_diffrn_radiation_type MoK\a
_diffrn_radiation_wavelength 0.71073
_diffrn_reflns_av_R_equivalents 0.0676
_diffrn_reflns_av_unetI/netI 0.0285
_diffrn_reflns_Laue_measured_fraction_full 1.000
_diffrn_reflns_Laue_measured_fraction_max 0.997
_diffrn_reflns_limit_h_max 14
_diffrn_reflns_limit_h_min -14
_diffrn_reflns_limit_k_max 26
_diffrn_reflns_limit_k_min -26
_diffrn_reflns_limit_l_max 29
_diffrn_reflns_limit_l_min -29
_diffrn_reflns_number 75504
_diffrn_reflns_point_group_measured_fraction_full 1.000
_diffrn_reflns_point_group_measured_fraction_max 0.997
_diffrn_reflns_theta_full 25.242
_diffrn_reflns_theta_max 28.295
_diffrn_reflns_theta_min 1.816
_diffrn_standards_number 0
_exptl_absorpt_coefficient_mu 0.284
_exptl_absorpt_correction_T_max 0.9949
_exptl_absorpt_correction_T_min 0.9389
_exptl_absorpt_correction_type multi-scan
_exptl_absorpt_process_details
'SADABS-2016/2 (Bruker,2016/2) was used for absorption correction. wR2(int) was 0.0499 before and 0.0473 after correction. The Ratio of minimum to maximum transmission is 0.9437. The \l/2 correction factor is Not present.'
_exptl_crystal_colour colourless
_exptl_crystal_colour_primary colourless
_exptl_crystal_density_diffrn 1.423
_exptl_crystal_description block
_exptl_crystal_F_000 2144
_exptl_crystal_size_max 0.252
_exptl_crystal_size_mid 0.137
_exptl_crystal_size_min 0.094
_refine_diff_density_max 0.341
_refine_diff_density_min -0.399
_refine_diff_density_rms 0.059
_refine_ls_extinction_method none
_refine_ls_goodness_of_fit_ref 1.008
_refine_ls_hydrogen_treatment constr
_refine_ls_matrix_type full
_refine_ls_number_parameters 326
_refine_ls_number_reflns 5971
_refine_ls_number_restraints 0
_refine_ls_restrained_S_all 1.008
_refine_ls_R_factor_all 0.0547
_refine_ls_R_factor_gt 0.0360
_refine_ls_shift/su_max 0.002
_refine_ls_shift/su_mean 0.000
_refine_ls_structure_factor_coef Fsqd
_refine_ls_weighting_details 'w=1/[\s^2^(Fo^2^)+(0.0385P)^2^+3.5443P] where P=(Fo^2^+2Fc^2^)/3'
_refine_ls_weighting_scheme calc
_refine_ls_wR_factor_gt 0.0825
_refine_ls_wR_factor_ref 0.0914
_reflns_Friedel_coverage 0.000
_reflns_number_gt 4630
_reflns_number_total 5971
_reflns_threshold_expression 'I > 2\s(I)'
_cod_data_source_file d2nj00501h19.cif
_cod_data_source_block l_g65
_cod_database_code 7061659
_shelx_shelxl_version_number 2018/3
_shelx_space_group_comment
;
The symmetry employed for this shelxl refinement is uniquely defined
by the following loop, which should always be used as a source of
symmetry information in preference to the above space-group names.
They are only intended as comments.
;
_olex2_refinement_description
;
1. Fixed Uiso
 At 1.2 times of:
  All C(H) groups
 At 1.5 times of:
  All C(H,H,H) groups
2.a Ternary CH refined with riding coordinates:
 C1(H1)
2.b Aromatic/amide H refined with riding coordinates:
 C29(H29), C12(H12), C18(H18), C10(H10), C6(H6), C13(H13), C16(H16), C21(H21),
 C27(H27), C26(H26), C8(H8), C25(H25), C28(H28), C15(H15), C7(H7), C5(H5),
 C20(H20), C19(H19)
2.c Idealised Me refined as rotating group:
 C23(H23A,H23B,H23C)
;
_olex2_submission_special_instructions 'No special instructions were received'

loop_
_space_group_symop_operation_xyz
'x, y, z'
'-x+1/2, -y, z+1/2'
'x+1/2, -y+1/2, -z'
'-x, y+1/2, -z+1/2'
'-x, -y, -z'
'x-1/2, y, -z-1/2'
'-x-1/2, y-1/2, z'
'x, -y-1/2, z-1/2'

loop_
_atom_site_label
_atom_site_type_symbol
_atom_site_fract_x
_atom_site_fract_y
_atom_site_fract_z
_atom_site_U_iso_or_equiv
_atom_site_adp_type
_atom_site_occupancy
_atom_site_site_symmetry_order
_atom_site_calc_flag
_atom_site_refinement_flags_posn
_atom_site_refinement_flags_adp
_atom_site_refinement_flags_occupancy
_atom_site_disorder_assembly
_atom_site_disorder_group
S1 S 0.28577(4) 0.23807(2) 0.61364(2) 0.01372(9) Uani 1 1 d . . . . .
Cl1 Cl 0.32478(5) 0.09141(2) 0.24456(2) 0.02776(11) Uani 1 1 d . . . . .
O2 O 0.22036(11) 0.26468(6) 0.66401(5) 0.0195(2) Uani 1 1 d . . . . .
O1 O 0.61412(11) 0.07920(6) 0.60537(5) 0.0220(3) Uani 1 1 d . . . . .
N1 N 0.27016(12) 0.15611(6) 0.61652(5) 0.0124(3) Uani 1 1 d . . . . .
O4 O 0.03630(10) 0.13072(6) 0.55239(5) 0.0195(2) Uani 1 1 d . . . . .
O3 O 0.25027(11) 0.25814(6) 0.55464(5) 0.0189(2) Uani 1 1 d . . . . .
C24 C 0.44607(15) 0.25428(7) 0.62405(7) 0.0146(3) Uani 1 1 d . . . . .
C1 C 0.28738(14) 0.11541(7) 0.56100(6) 0.0120(3) Uani 1 1 d . . . . .
H1 H 0.258564 0.142586 0.526240 0.014 Uiso 1 1 calc R U . . .
C9 C 0.31937(15) 0.12459(7) 0.66916(6) 0.0136(3) Uani 1 1 d . . . . .
C29 C 0.49275(16) 0.25999(8) 0.68178(7) 0.0180(3) Uani 1 1 d . . . . .
H29 H 0.437960 0.259547 0.715079 0.022 Uiso 1 1 calc R U . . .
C2 C 0.42463(14) 0.09961(7) 0.55234(7) 0.0131(3) Uani 1 1 d . . . . .
C12 C 0.32265(16) 0.07319(8) 0.42169(7) 0.0178(3) Uani 1 1 d . . . . .
H12 H 0.268069 0.055827 0.451244 0.021 Uiso 1 1 calc R U . . .
C18 C 0.24372(16) -0.00838(8) 0.57852(7) 0.0173(3) Uani 1 1 d . . . . .
H18 H 0.331016 -0.016487 0.580296 0.021 Uiso 1 1 calc R U . . .
C17 C 0.20104(14) 0.05579(7) 0.56730(6) 0.0132(3) Uani 1 1 d . . . . .
C4 C 0.43359(15) 0.09130(8) 0.66503(7) 0.0146(3) Uani 1 1 d . . . . .
C10 C 0.48484(15) 0.09801(8) 0.49986(7) 0.0154(3) Uani 1 1 d . . . . .
H10 H 0.573048 0.094412 0.502811 0.018 Uiso 1 1 calc R U . . .
C6 C 0.42049(17) 0.06405(9) 0.76933(8) 0.0233(4) Uani 1 1 d . . . . .
H6 H 0.454881 0.043501 0.803779 0.028 Uiso 1 1 calc R U . . .
C3 C 0.50176(15) 0.08958(8) 0.60736(7) 0.0152(3) Uani 1 1 d . . . . .
C14 C 0.36710(16) 0.09651(8) 0.31922(7) 0.0186(3) Uani 1 1 d . . . . .
C13 C 0.28792(16) 0.07063(8) 0.36207(7) 0.0193(3) Uani 1 1 d . . . . .
H13 H 0.210473 0.051264 0.350829 0.023 Uiso 1 1 calc R U . . .
C11 C 0.43663(15) 0.10092(8) 0.43871(7) 0.0150(3) Uani 1 1 d . . . . .
C16 C 0.51382(16) 0.12746(8) 0.39432(7) 0.0194(3) Uani 1 1 d . . . . .
H16 H 0.591210 0.147100 0.405257 0.023 Uiso 1 1 calc R U . . .
C21 C -0.01141(16) 0.01433(8) 0.57330(7) 0.0190(3) Uani 1 1 d . . . . .
H21 H -0.098868 0.021940 0.571564 0.023 Uiso 1 1 calc R U . . .
C27 C 0.69978(16) 0.26630(8) 0.64086(8) 0.0222(4) Uani 1 1 d . . . . .
H27 H 0.787431 0.269234 0.646733 0.027 Uiso 1 1 calc R U . . .
C26 C 0.65237(16) 0.26202(8) 0.58352(8) 0.0214(3) Uani 1 1 d . . . . .
H26 H 0.707268 0.263244 0.550277 0.026 Uiso 1 1 calc R U . . .
C8 C 0.25557(16) 0.12784(8) 0.72287(7) 0.0178(3) Uani 1 1 d . . . . .
H8 H 0.177702 0.150350 0.725376 0.021 Uiso 1 1 calc R U . . .
C22 C 0.07133(15) 0.06695(8) 0.56458(7) 0.0149(3) Uani 1 1 d . . . . .
C25 C 0.52468(16) 0.25594(8) 0.57465(7) 0.0180(3) Uani 1 1 d . . . . .
H25 H 0.491421 0.252954 0.535481 0.022 Uiso 1 1 calc R U . . .
C28 C 0.62048(17) 0.26633(8) 0.68983(8) 0.0223(4) Uani 1 1 d . . . . .
H28 H 0.653804 0.270710 0.728883 0.027 Uiso 1 1 calc R U . . .
C15 C 0.47977(16) 0.12570(9) 0.33474(7) 0.0206(3) Uani 1 1 d . . . . .
H15 H 0.532742 0.144178 0.305060 0.025 Uiso 1 1 calc R U . . .
C7 C 0.30708(17) 0.09772(9) 0.77301(7) 0.0232(4) Uani 1 1 d . . . . .
H7 H 0.264516 0.100143 0.810104 0.028 Uiso 1 1 calc R U . . .
C5 C 0.48306(16) 0.06052(8) 0.71550(7) 0.0184(3) Uani 1 1 d . . . . .
H5 H 0.559932 0.037060 0.712905 0.022 Uiso 1 1 calc R U . . .
C20 C 0.03405(17) -0.04933(9) 0.58456(7) 0.0219(4) Uani 1 1 d . . . . .
H20 H -0.022670 -0.085157 0.590498 0.026 Uiso 1 1 calc R U . . .
C23 C -0.09236(16) 0.14761(10) 0.55934(8) 0.0273(4) Uani 1 1 d . . . . .
H23A H -0.141972 0.123827 0.529412 0.041 Uiso 1 1 calc R U . . .
H23B H -0.103056 0.195809 0.554067 0.041 Uiso 1 1 calc R U . . .
H23C H -0.120375 0.134783 0.599326 0.041 Uiso 1 1 calc R U . . .
C19 C 0.16111(17) -0.06104(8) 0.58721(8) 0.0227(4) Uani 1 1 d . . . . .
H19 H 0.191754 -0.104675 0.594904 0.027 Uiso 1 1 calc R U . . .

loop_
_atom_site_aniso_label
_atom_site_aniso_U_11
_atom_site_aniso_U_22
_atom_site_aniso_U_33
_atom_site_aniso_U_23
_atom_site_aniso_U_13
_atom_site_aniso_U_12
S1 0.01496(18) 0.01194(17) 0.01425(17) -0.00112(14) -0.00082(14) 0.00191(14)
Cl1 0.0359(3) 0.0325(2) 0.01479(19) 0.00395(17) -0.00315(17) -0.0004(2)
O2 0.0203(6) 0.0180(6) 0.0201(6) -0.0046(5) 0.0025(5) 0.0048(5)
O1 0.0143(6) 0.0288(7) 0.0230(6) -0.0007(5) -0.0023(5) 0.0036(5)
N1 0.0140(6) 0.0120(6) 0.0111(6) -0.0015(5) -0.0009(5) -0.0001(5)
O4 0.0122(6) 0.0208(6) 0.0255(6) 0.0042(5) -0.0001(5) 0.0030(5)
O3 0.0225(6) 0.0165(5) 0.0177(6) 0.0023(4) -0.0050(5) 0.0029(5)
C24 0.0159(7) 0.0110(7) 0.0170(7) -0.0002(6) -0.0010(6) -0.0007(6)
C1 0.0111(7) 0.0141(7) 0.0107(6) -0.0019(5) 0.0001(5) 0.0002(6)
C9 0.0157(7) 0.0122(7) 0.0129(7) 0.0002(5) -0.0016(6) -0.0030(6)
C29 0.0222(8) 0.0166(7) 0.0152(7) -0.0017(6) -0.0004(6) -0.0034(7)
C2 0.0127(7) 0.0114(7) 0.0152(7) -0.0005(6) -0.0008(6) -0.0016(6)
C12 0.0185(8) 0.0193(8) 0.0157(7) -0.0016(6) 0.0043(6) -0.0044(7)
C18 0.0162(8) 0.0158(7) 0.0199(8) -0.0018(6) 0.0010(6) 0.0006(6)
C17 0.0130(7) 0.0156(7) 0.0111(7) -0.0014(5) 0.0004(5) -0.0025(6)
C4 0.0159(8) 0.0126(7) 0.0151(7) 0.0003(6) -0.0014(6) -0.0025(6)
C10 0.0126(7) 0.0146(7) 0.0189(7) -0.0015(6) 0.0002(6) -0.0002(6)
C6 0.0241(9) 0.0273(9) 0.0186(8) 0.0075(7) -0.0056(7) -0.0055(7)
C3 0.0143(7) 0.0133(7) 0.0179(7) -0.0010(6) -0.0012(6) -0.0003(6)
C14 0.0235(9) 0.0180(8) 0.0142(7) 0.0007(6) -0.0002(6) 0.0044(7)
C13 0.0190(8) 0.0195(8) 0.0194(8) -0.0023(6) -0.0012(6) -0.0033(7)
C11 0.0145(7) 0.0145(7) 0.0162(7) -0.0013(6) 0.0029(6) 0.0012(6)
C16 0.0142(8) 0.0232(8) 0.0207(8) 0.0030(7) 0.0021(6) -0.0011(7)
C21 0.0144(8) 0.0261(9) 0.0165(7) -0.0033(6) 0.0018(6) -0.0058(7)
C27 0.0176(8) 0.0185(8) 0.0306(9) -0.0022(7) -0.0030(7) -0.0034(7)
C26 0.0221(9) 0.0176(8) 0.0244(9) 0.0004(7) 0.0055(7) -0.0028(7)
C8 0.0170(8) 0.0206(8) 0.0158(7) -0.0008(6) 0.0020(6) -0.0029(6)
C22 0.0146(8) 0.0184(7) 0.0117(7) -0.0011(6) 0.0001(6) -0.0009(6)
C25 0.0241(8) 0.0141(7) 0.0158(7) 0.0008(6) -0.0005(6) -0.0011(6)
C28 0.0248(9) 0.0201(8) 0.0219(8) -0.0013(7) -0.0068(7) -0.0038(7)
C15 0.0180(8) 0.0232(8) 0.0207(8) 0.0057(7) 0.0042(7) 0.0009(7)
C7 0.0247(9) 0.0297(9) 0.0151(7) 0.0022(7) 0.0011(7) -0.0079(7)
C5 0.0180(8) 0.0175(8) 0.0197(8) 0.0026(6) -0.0046(6) -0.0013(6)
C20 0.0235(9) 0.0209(8) 0.0213(8) -0.0022(7) 0.0041(7) -0.0095(7)
C23 0.0156(8) 0.0360(10) 0.0302(10) 0.0084(8) 0.0044(7) 0.0085(8)
C19 0.0258(9) 0.0146(8) 0.0277(9) -0.0007(7) 0.0033(7) -0.0013(7)

loop_
_atom_type_symbol
_atom_type_description
_atom_type_scat_dispersion_real
_atom_type_scat_dispersion_imag
_atom_type_scat_source
C C 0.0033 0.0016 'International Tables Vol C Tables 4.2.6.8 and 6.1.1.4'
H H 0.0000 0.0000 'International Tables Vol C Tables 4.2.6.8 and 6.1.1.4'
Cl Cl 0.1484 0.1585 'International Tables Vol C Tables 4.2.6.8 and 6.1.1.4'
N N 0.0061 0.0033 'International Tables Vol C Tables 4.2.6.8 and 6.1.1.4'
O O 0.0106 0.0060 'International Tables Vol C Tables 4.2.6.8 and 6.1.1.4'
S S 0.1246 0.1234 'International Tables Vol C Tables 4.2.6.8 and 6.1.1.4'

loop_
_exptl_crystal_face_index_h
_exptl_crystal_face_index_k
_exptl_crystal_face_index_l
_exptl_crystal_face_perp_dist
-1.00 0.00 1.00 0.1210
1.00 0.00 -1.00 0.0770
0.00 -1.00 -1.00 0.0460
0.00 1.00 1.00 0.0610
0.00 0.00 -1.00 0.0260
0.00 0.00 1.00 0.0470
0.00 -1.00 1.00 0.0500
0.00 1.00 0.00 0.0680
0.00 -1.00 0.00 0.0540
-1.00 1.00 -1.00 0.1020
1.00 1.00 1.00 0.0680
-1.00 -1.00 0.00 0.1170
1.00 1.00 -1.00 0.0650
-1.00 1.00 0.00 0.1050

loop_
_geom_angle_atom_site_label_1
_geom_angle_atom_site_label_2
_geom_angle_atom_site_label_3
_geom_angle
_geom_angle_site_symmetry_1
_geom_angle_site_symmetry_3
_geom_angle_publ_flag
O2 S1 N1 106.84(7) . . ?
O2 S1 O3 119.58(7) . . ?
O2 S1 C24 107.66(7) . . ?
N1 S1 C24 106.05(7) . . ?
O3 S1 N1 106.73(7) . . ?
O3 S1 C24 109.19(7) . . ?
C1 N1 S1 119.72(10) . . ?
C9 N1 S1 115.55(10) . . ?
C9 N1 C1 113.41(12) . . ?
C22 O4 C23 117.86(13) . . ?
C29 C24 S1 119.20(12) . . ?
C25 C24 S1 119.22(12) . . ?
C25 C24 C29 121.39(15) . . ?
N1 C1 H1 108.3 . . ?
N1 C1 C2 109.83(12) . . ?
N1 C1 C17 106.02(12) . . ?
C2 C1 H1 108.3 . . ?
C2 C1 C17 116.00(12) . . ?
C17 C1 H1 108.3 . . ?
C4 C9 N1 118.43(13) . . ?
C8 C9 N1 120.77(14) . . ?
C8 C9 C4 120.79(14) . . ?
C24 C29 H29 120.6 . . ?
C28 C29 C24 118.89(15) . . ?
C28 C29 H29 120.6 . . ?
C10 C2 C1 125.66(14) . . ?
C10 C2 C3 117.00(14) . . ?
C3 C2 C1 117.20(13) . . ?
C13 C12 H12 119.6 . . ?
C13 C12 C11 120.85(15) . . ?
C11 C12 H12 119.6 . . ?
C17 C18 H18 119.4 . . ?
C17 C18 C19 121.26(16) . . ?
C19 C18 H18 119.4 . . ?
C18 C17 C1 123.07(14) . . ?
C18 C17 C22 118.69(14) . . ?
C22 C17 C1 118.16(14) . . ?
C9 C4 C3 119.96(13) . . ?
C5 C4 C9 119.38(14) . . ?
C5 C4 C3 120.66(14) . . ?
C2 C10 H10 114.7 . . ?
C2 C10 C11 130.52(15) . . ?
C11 C10 H10 114.7 . . ?
C7 C6 H6 120.0 . . ?
C5 C6 H6 120.0 . . ?
C5 C6 C7 119.98(16) . . ?
O1 C3 C2 122.39(14) . . ?
O1 C3 C4 121.31(14) . . ?
C4 C3 C2 116.28(13) . . ?
C13 C14 Cl1 119.19(13) . . ?
C13 C14 C15 121.20(15) . . ?
C15 C14 Cl1 119.61(13) . . ?
C12 C13 H13 120.3 . . ?
C14 C13 C12 119.41(15) . . ?
C14 C13 H13 120.3 . . ?
C12 C11 C10 123.26(14) . . ?
C12 C11 C16 118.28(14) . . ?
C16 C11 C10 118.20(14) . . ?
C11 C16 H16 119.3 . . ?
C15 C16 C11 121.40(16) . . ?
C15 C16 H16 119.3 . . ?
C22 C21 H21 120.0 . . ?
C20 C21 H21 120.0 . . ?
C20 C21 C22 119.90(16) . . ?
C26 C27 H27 119.7 . . ?
C26 C27 C28 120.67(16) . . ?
C28 C27 H27 119.7 . . ?
C27 C26 H26 120.0 . . ?
C27 C26 C25 119.99(16) . . ?
C25 C26 H26 120.0 . . ?
C9 C8 H8 120.4 . . ?
C9 C8 C7 119.12(16) . . ?
C7 C8 H8 120.4 . . ?
O4 C22 C17 115.48(13) . . ?
O4 C22 C21 124.39(15) . . ?
C21 C22 C17 120.12(15) . . ?
C24 C25 H25 120.5 . . ?
C26 C25 C24 118.97(15) . . ?
C26 C25 H25 120.5 . . ?
C29 C28 C27 120.05(16) . . ?
C29 C28 H28 120.0 . . ?
C27 C28 H28 120.0 . . ?
C14 C15 H15 120.6 . . ?
C16 C15 C14 118.84(15) . . ?
C16 C15 H15 120.6 . . ?
C6 C7 H7 119.7 . . ?
C8 C7 C6 120.57(16) . . ?
C8 C7 H7 119.7 . . ?
C4 C5 H5 119.9 . . ?
C6 C5 C4 120.14(16) . . ?
C6 C5 H5 119.9 . . ?
C21 C20 H20 119.7 . . ?
C19 C20 C21 120.59(15) . . ?
C19 C20 H20 119.7 . . ?
O4 C23 H23A 109.5 . . ?
O4 C23 H23B 109.5 . . ?
O4 C23 H23C 109.5 . . ?
H23A C23 H23B 109.5 . . ?
H23A C23 H23C 109.5 . . ?
H23B C23 H23C 109.5 . . ?
C18 C19 H19 120.3 . . ?
C20 C19 C18 119.44(16) . . ?
C20 C19 H19 120.3 . . ?

loop_
_geom_bond_atom_site_label_1
_geom_bond_atom_site_label_2
_geom_bond_distance
_geom_bond_site_symmetry_2
_geom_bond_publ_flag
S1 O2 1.4324(11) . ?
S1 N1 1.6525(13) . ?
S1 O3 1.4345(11) . ?
S1 C24 1.7632(16) . ?
Cl1 C14 1.7380(16) . ?
O1 C3 1.2224(19) . ?
N1 C1 1.5000(18) . ?
N1 C9 1.4392(19) . ?
O4 C22 1.3598(19) . ?
O4 C23 1.428(2) . ?
C24 C29 1.393(2) . ?
C24 C25 1.392(2) . ?
C1 H1 1.0000 . ?
C1 C2 1.516(2) . ?
C1 C17 1.518(2) . ?
C9 C4 1.397(2) . ?
C9 C8 1.387(2) . ?
C29 H29 0.9500 . ?
C29 C28 1.386(2) . ?
C2 C10 1.343(2) . ?
C2 C3 1.499(2) . ?
C12 H12 0.9500 . ?
C12 C13 1.389(2) . ?
C12 C11 1.395(2) . ?
C18 H18 0.9500 . ?
C18 C17 1.388(2) . ?
C18 C19 1.391(2) . ?
C17 C22 1.409(2) . ?
C4 C3 1.486(2) . ?
C4 C5 1.394(2) . ?
C10 H10 0.9500 . ?
C10 C11 1.467(2) . ?
C6 H6 0.9500 . ?
C6 C7 1.392(3) . ?
C6 C5 1.383(2) . ?
C14 C13 1.383(2) . ?
C14 C15 1.386(2) . ?
C13 H13 0.9500 . ?
C11 C16 1.399(2) . ?
C16 H16 0.9500 . ?
C16 C15 1.386(2) . ?
C21 H21 0.9500 . ?
C21 C22 1.392(2) . ?
C21 C20 1.389(2) . ?
C27 H27 0.9500 . ?
C27 C26 1.386(2) . ?
C27 C28 1.389(3) . ?
C26 H26 0.9500 . ?
C26 C25 1.388(2) . ?
C8 H8 0.9500 . ?
C8 C7 1.391(2) . ?
C25 H25 0.9500 . ?
C28 H28 0.9500 . ?
C15 H15 0.9500 . ?
C7 H7 0.9500 . ?
C5 H5 0.9500 . ?
C20 H20 0.9500 . ?
C20 C19 1.382(3) . ?
C23 H23A 0.9800 . ?
C23 H23B 0.9800 . ?
C23 H23C 0.9800 . ?
C19 H19 0.9500 . ?

loop_
_geom_torsion_atom_site_label_1
_geom_torsion_atom_site_label_2
_geom_torsion_atom_site_label_3
_geom_torsion_atom_site_label_4
_geom_torsion
_geom_torsion_site_symmetry_1
_geom_torsion_site_symmetry_2
_geom_torsion_site_symmetry_3
_geom_torsion_site_symmetry_4
_geom_torsion_publ_flag
S1 N1 C1 C2 85.53(14) . . . . ?
S1 N1 C1 C17 -148.43(10) . . . . ?
S1 N1 C9 C4 -102.98(14) . . . . ?
S1 N1 C9 C8 76.30(17) . . . . ?
S1 C24 C29 C28 173.88(13) . . . . ?
S1 C24 C25 C26 -173.59(12) . . . . ?
Cl1 C14 C13 C12 178.51(13) . . . . ?
Cl1 C14 C15 C16 -177.99(13) . . . . ?
O2 S1 N1 C1 158.57(11) . . . . ?
O2 S1 N1 C9 -60.17(12) . . . . ?
O2 S1 C24 C29 27.72(15) . . . . ?
O2 S1 C24 C25 -157.21(12) . . . . ?
N1 S1 C24 C29 -86.36(13) . . . . ?
N1 S1 C24 C25 88.70(13) . . . . ?
N1 C1 C2 C10 -141.98(15) . . . . ?
N1 C1 C2 C3 33.48(17) . . . . ?
N1 C1 C17 C18 -107.58(16) . . . . ?
N1 C1 C17 C22 69.12(16) . . . . ?
N1 C9 C4 C3 0.5(2) . . . . ?
N1 C9 C4 C5 179.90(14) . . . . ?
N1 C9 C8 C7 -178.93(14) . . . . ?
O3 S1 N1 C1 29.55(13) . . . . ?
O3 S1 N1 C9 170.81(11) . . . . ?
O3 S1 C24 C29 158.97(12) . . . . ?
O3 S1 C24 C25 -25.96(15) . . . . ?
C24 S1 N1 C1 -86.79(12) . . . . ?
C24 S1 N1 C9 54.47(12) . . . . ?
C24 C29 C28 C27 -0.6(2) . . . . ?
C1 N1 C9 C4 40.70(18) . . . . ?
C1 N1 C9 C8 -140.02(14) . . . . ?
C1 C2 C10 C11 -9.7(3) . . . . ?
C1 C2 C3 O1 -177.12(14) . . . . ?
C1 C2 C3 C4 4.30(19) . . . . ?
C1 C17 C22 O4 4.3(2) . . . . ?
C1 C17 C22 C21 -176.57(13) . . . . ?
C9 N1 C1 C2 -56.50(16) . . . . ?
C9 N1 C1 C17 69.54(15) . . . . ?
C9 C4 C3 O1 158.12(15) . . . . ?
C9 C4 C3 C2 -23.3(2) . . . . ?
C9 C4 C5 C6 -1.2(2) . . . . ?
C9 C8 C7 C6 -0.7(3) . . . . ?
C29 C24 C25 C26 1.4(2) . . . . ?
C2 C1 C17 C18 14.6(2) . . . . ?
C2 C1 C17 C22 -168.70(13) . . . . ?
C2 C10 C11 C12 -33.9(3) . . . . ?
C2 C10 C11 C16 152.03(17) . . . . ?
C12 C11 C16 C15 -0.9(2) . . . . ?
C18 C17 C22 O4 -178.89(13) . . . . ?
C18 C17 C22 C21 0.3(2) . . . . ?
C17 C1 C2 C10 97.87(18) . . . . ?
C17 C1 C2 C3 -86.67(16) . . . . ?
C17 C18 C19 C20 0.1(3) . . . . ?
C4 C9 C8 C7 0.3(2) . . . . ?
C10 C2 C3 O1 -1.3(2) . . . . ?
C10 C2 C3 C4 -179.83(14) . . . . ?
C10 C11 C16 C15 173.43(15) . . . . ?
C3 C2 C10 C11 174.80(15) . . . . ?
C3 C4 C5 C6 178.18(15) . . . . ?
C13 C12 C11 C10 -172.59(15) . . . . ?
C13 C12 C11 C16 1.4(2) . . . . ?
C13 C14 C15 C16 1.3(3) . . . . ?
C11 C12 C13 C14 -0.6(2) . . . . ?
C11 C16 C15 C14 -0.5(3) . . . . ?
C21 C20 C19 C18 0.0(3) . . . . ?
C27 C26 C25 C24 0.0(2) . . . . ?
C26 C27 C28 C29 2.0(3) . . . . ?
C8 C9 C4 C3 -178.74(14) . . . . ?
C8 C9 C4 C5 0.6(2) . . . . ?
C22 C21 C20 C19 0.0(2) . . . . ?
C25 C24 C29 C28 -1.1(2) . . . . ?
C28 C27 C26 C25 -1.7(3) . . . . ?
C15 C14 C13 C12 -0.8(3) . . . . ?
C7 C6 C5 C4 0.8(3) . . . . ?
C5 C4 C3 O1 -21.2(2) . . . . ?
C5 C4 C3 C2 157.37(14) . . . . ?
C5 C6 C7 C8 0.2(3) . . . . ?
C20 C21 C22 O4 178.92(15) . . . . ?
C20 C21 C22 C17 -0.2(2) . . . . ?
C23 O4 C22 C17 -169.23(14) . . . . ?
C23 O4 C22 C21 11.6(2) . . . . ?
C19 C18 C17 C1 176.44(15) . . . . ?
C19 C18 C17 C22 -0.2(2) . . . . ?
